data_7223602
loop_
_publ_author_name
'Ge, Feijie'
'Dan, Yi'
'Al-Khafaji, Yahya'
'Prior, Timothy J.'
'Jiang, Long'
'Elsegood, Mark Robert James'
'Redshaw, Carl'

_publ_section_title
;
 Vanadyl phenolate complexes for ring opening homo- and co-polymerisation
 of &#xF065;epsilon-caprolactone, L-lactide and rac-lactide
;
_journal_name_full 'RSC Adv.'
_journal_paper_doi 10.1039/C5RA24816G
_journal_year 2015
_chemical_formula_moiety
;
C70 H100 O8 V2, 2(C H2 Cl2)
;
_chemical_formula_sum 'C72 H104 Cl4 O8 V2'
_chemical_formula_weight 1341.23
_chemical_name_systematic
;
 ?
;
_space_group_crystal_system orthorhombic
_space_group_IT_number 61
_space_group_name_Hall '-P 2ac 2ab'
_space_group_name_H-M_alt 'P b c a'
_symmetry_space_group_name_Hall '-P 2ac 2ab'
_symmetry_space_group_name_H-M 'P b c a'
_atom_sites_solution_hydrogens geom
_audit_creation_method SHELXL-2013
_audit_update_record
;
2015-06-02 deposited with the CCDC.
2015-12-18 downloaded from the CCDC.
;
_cell_angle_alpha 90
_cell_angle_beta 90
_cell_angle_gamma 90
_cell_formula_units_Z 8
_cell_length_a 11.0268(7)
_cell_length_b 19.1028(13)
_cell_length_c 70.103(5)
_cell_measurement_reflns_used 16405
_cell_measurement_temperature 100(2)
_cell_measurement_theta_max 27.5
_cell_measurement_theta_min 2.4
_cell_volume 14766.7(17)
_computing_cell_refinement
;
CrystalClear-SM Expert 2.1 b31 (Rigaku, 2014)
;
_computing_data_collection
;
CrystalClear-SM Expert 2.1 b31 (Rigaku, 2014)
;
_computing_data_reduction
;
CrystalClear-SM Expert 2.1 b31 (Rigaku, 2014)
;
_computing_structure_refinement 'SHELXL-2013 (Sheldrick, 2013)'
_computing_structure_solution ;SHELXS-86'
_diffrn_ambient_temperature 100(2)
_diffrn_detector_area_resol_mean 28.5714
_diffrn_measured_fraction_theta_full 0.982
_diffrn_measured_fraction_theta_max 0.965
_diffrn_measurement_device_type
;
Rigaku Kappa 3 circle diffractometer with Saturn 724+ detector.
;
_diffrn_measurement_method 'profile data from \w-scans'
_diffrn_radiation_type MoK\a
_diffrn_radiation_wavelength 0.71075
_diffrn_reflns_av_R_equivalents 0.0794
_diffrn_reflns_av_unetI/netI 0.0529
_diffrn_reflns_laue_measured_fraction_full 0.982
_diffrn_reflns_laue_measured_fraction_max 0.965
_diffrn_reflns_limit_h_max 13
_diffrn_reflns_limit_h_min -14
_diffrn_reflns_limit_k_max 18
_diffrn_reflns_limit_k_min -24
_diffrn_reflns_limit_l_max 90
_diffrn_reflns_limit_l_min -80
_diffrn_reflns_number 91884
_diffrn_reflns_point_group_measured_fraction_full 0.982
_diffrn_reflns_point_group_measured_fraction_max 0.965
_diffrn_reflns_theta_full 25.300
_diffrn_reflns_theta_max 27.507
_diffrn_reflns_theta_min 2.429
_diffrn_source 'Rotating anode'
_exptl_absorpt_coefficient_mu 0.448
_exptl_absorpt_correction_T_max 1.000
_exptl_absorpt_correction_T_min 0.682
_exptl_absorpt_correction_type multi-scan
_exptl_absorpt_process_details
;
Absorption correction implemented within Rigaku CrystalClear suite. 
;
_exptl_crystal_colour Orange
_exptl_crystal_density_diffrn 1.207
_exptl_crystal_description Plate
_exptl_crystal_F_000 5712
_exptl_crystal_size_max 0.270
_exptl_crystal_size_mid 0.100
_exptl_crystal_size_min 0.020
_refine_diff_density_max 0.625
_refine_diff_density_min -1.151
_refine_diff_density_rms 0.086
_refine_ls_extinction_method none
_refine_ls_goodness_of_fit_ref 1.043
_refine_ls_hydrogen_treatment constr
_refine_ls_matrix_type full
_refine_ls_number_parameters 763
_refine_ls_number_reflns 16405
_refine_ls_number_restraints 25
_refine_ls_restrained_S_all 1.053
_refine_ls_R_factor_all 0.1055
_refine_ls_R_factor_gt 0.0721
_refine_ls_shift/su_max 0.001
_refine_ls_shift/su_mean 0.000
_refine_ls_structure_factor_coef Fsqd
_refine_ls_weighting_details 'w=1/[\s^2^(Fo^2^)+(0.1236P)^2^+16.2408P] where P=(Fo^2^+2Fc^2^)/3'
_refine_ls_weighting_scheme calc
_refine_ls_wR_factor_gt 0.2001
_refine_ls_wR_factor_ref 0.2248
_reflns_Friedel_coverage 0.000
_reflns_number_gt 11323
_reflns_number_total 16405
_reflns_threshold_expression 'I > 2\s(I)'
_cod_data_source_file c5ra24816g2.cif
_cod_data_source_block 4
_cod_depositor_comments
;
The following automatic conversions were performed:

'_exptl_absorpt_correction_type' value 'Multi-scan' changed to
'multi-scan' according to
/usr/data/users/saulius/crontab/automatic-downloads/rss-feeds/RSC/lib/dictionaries/cif_core.dic
dictionary named 'cif_core.dic' version 2.4.2 from 2011-04-26.

Automatic conversion script
Id: cif_fix_values 4268 2015-11-12 08:31:59Z antanas 
;
_cod_database_code 7223602
_shelx_space_group_comment
;
The symmetry employed for this shelxl refinement is uniquely defined
by the following loop, which should always be used as a source of
symmetry information in preference to the above space-group names.
They are only intended as comments.
;
_shelx_estimated_absorpt_t_min 0.889
_shelx_estimated_absorpt_t_max 0.991
_shelxl_version_number 2013-4

loop_
_space_group_symop_operation_xyz
'x, y, z'
'-x+1/2, -y, z+1/2'
'x+1/2, -y+1/2, -z'
'-x, y+1/2, -z+1/2'
'-x, -y, -z'
'x-1/2, y, -z-1/2'
'-x-1/2, y-1/2, z'
'x, -y-1/2, z-1/2'

loop_
_atom_site_label
_atom_site_type_symbol
_atom_site_fract_x
_atom_site_fract_y
_atom_site_fract_z
_atom_site_U_iso_or_equiv
_atom_site_adp_type
_atom_site_occupancy
_atom_site_site_symmetry_order
_atom_site_calc_flag
_atom_site_refinement_flags_posn
_atom_site_refinement_flags_adp
_atom_site_refinement_flags_occupancy
_atom_site_disorder_assembly
_atom_site_disorder_group
V1 V 0.50620(5) 0.58841(3) 0.29251(2) 0.02517(14) Uani 1 1 d . . . . .
O1 O 0.6550(2) 0.55433(11) 0.29673(3) 0.0255(5) Uani 1 1 d . . . . .
O2 O 0.4273(2) 0.60089(11) 0.31457(3) 0.0252(5) Uani 1 1 d . . . . .
O3 O 0.4347(2) 0.53158(14) 0.28058(4) 0.0368(6) Uani 1 1 d . . . . .
C1 C 0.6787(3) 0.48561(16) 0.30205(4) 0.0230(6) Uani 1 1 d . . . . .
C2 C 0.7392(3) 0.43987(17) 0.28932(5) 0.0243(6) Uani 1 1 d . . . . .
C3 C 0.7559(3) 0.37173(17) 0.29568(5) 0.0271(7) Uani 1 1 d . . . . .
H3 H 0.7964 0.3398 0.2875 0.033 Uiso 1 1 calc R U . . .
C4 C 0.7167(3) 0.34723(17) 0.31345(5) 0.0272(7) Uani 1 1 d . . . . .
C5 C 0.6636(3) 0.39490(17) 0.32566(5) 0.0269(7) Uani 1 1 d . . . . .
H5 H 0.6390 0.3799 0.3380 0.032 Uiso 1 1 calc R U . . .
C6 C 0.6451(3) 0.46487(16) 0.32038(5) 0.0237(6) Uani 1 1 d . . . . .
C7 C 0.7886(3) 0.46406(17) 0.26990(5) 0.0261(7) Uani 1 1 d . . . . .
C8 C 0.6855(3) 0.4851(2) 0.25641(5) 0.0414(9) Uani 1 1 d . . . . .
H8A H 0.6302 0.4454 0.2547 0.062 Uiso 1 1 calc R U . . .
H8B H 0.7194 0.4987 0.2440 0.062 Uiso 1 1 calc R U . . .
H8C H 0.6409 0.5247 0.2619 0.062 Uiso 1 1 calc R U . . .
C9 C 0.8760(4) 0.5253(2) 0.27267(6) 0.0400(9) Uani 1 1 d . . . . .
H9A H 0.8338 0.5638 0.2791 0.060 Uiso 1 1 calc R U . . .
H9B H 0.9052 0.5413 0.2602 0.060 Uiso 1 1 calc R U . . .
H9C H 0.9450 0.5101 0.2804 0.060 Uiso 1 1 calc R U . . .
C10 C 0.8600(3) 0.4062(2) 0.25980(5) 0.0354(8) Uani 1 1 d . . . . .
H10A H 0.8071 0.3657 0.2577 0.053 Uiso 1 1 calc R U . . .
H10B H 0.9291 0.3923 0.2677 0.053 Uiso 1 1 calc R U . . .
H10C H 0.8895 0.4235 0.2475 0.053 Uiso 1 1 calc R U . . .
C11 C 0.7390(3) 0.27032(18) 0.31891(5) 0.0329(8) Uani 1 1 d . . . . .
C12 C 0.8743(4) 0.2602(2) 0.32277(7) 0.0516(11) Uani 1 1 d . . . . .
H12A H 0.8998 0.2915 0.3331 0.077 Uiso 1 1 calc R U . . .
H12B H 0.9205 0.2711 0.3112 0.077 Uiso 1 1 calc R U . . .
H12C H 0.8895 0.2115 0.3265 0.077 Uiso 1 1 calc R U . . .
C13 C 0.7000(4) 0.22171(18) 0.30272(6) 0.0394(9) Uani 1 1 d . . . . .
H13A H 0.6133 0.2279 0.3002 0.059 Uiso 1 1 calc R U . . .
H13B H 0.7156 0.1730 0.3064 0.059 Uiso 1 1 calc R U . . .
H13C H 0.7462 0.2330 0.2912 0.059 Uiso 1 1 calc R U . . .
C14 C 0.6664(4) 0.2497(2) 0.33676(6) 0.0427(9) Uani 1 1 d . . . . .
H14A H 0.6897 0.2801 0.3474 0.064 Uiso 1 1 calc R U . . .
H14B H 0.6836 0.2009 0.3400 0.064 Uiso 1 1 calc R U . . .
H14C H 0.5795 0.2552 0.3342 0.064 Uiso 1 1 calc R U . . .
C15 C 0.5922(3) 0.51650(16) 0.33470(4) 0.0231(6) Uani 1 1 d . . . . .
H15 H 0.6051 0.5641 0.3291 0.028 Uiso 1 1 calc R U . . .
C16 C 0.3772(3) 0.55017(16) 0.32610(4) 0.0232(6) Uani 1 1 d . . . . .
C17 C 0.4554(3) 0.50710(16) 0.33632(4) 0.0224(6) Uani 1 1 d . . . . .
C18 C 0.4066(3) 0.45299(16) 0.34723(4) 0.0234(6) Uani 1 1 d . . . . .
H18 H 0.4599 0.4229 0.3540 0.028 Uiso 1 1 calc R U . . .
C19 C 0.2832(3) 0.44188(16) 0.34843(5) 0.0257(7) Uani 1 1 d . . . . .
C20 C 0.2073(3) 0.48844(17) 0.33870(5) 0.0268(7) Uani 1 1 d . . . . .
H20 H 0.1221 0.4823 0.3398 0.032 Uiso 1 1 calc R U . . .
C21 C 0.2500(3) 0.54323(17) 0.32747(4) 0.0248(6) Uani 1 1 d . . . . .
C22 C 0.2338(3) 0.38080(18) 0.36033(5) 0.0319(7) Uani 1 1 d D . . . .
C23A C 0.1120(7) 0.3519(5) 0.35164(14) 0.0526(9) Uiso 0.536(6) 1 d D U P A 1
H23A H 0.1249 0.3392 0.3382 0.079 Uiso 0.536(6) 1 calc R U P A 1
H23B H 0.0491 0.3880 0.3525 0.079 Uiso 0.536(6) 1 calc R U P A 1
H23C H 0.0862 0.3104 0.3588 0.079 Uiso 0.536(6) 1 calc R U P A 1
C24A C 0.2155(9) 0.4000(5) 0.38016(12) 0.0526(9) Uiso 0.536(6) 1 d D U P A 1
H24A H 0.1791 0.4468 0.3808 0.079 Uiso 0.536(6) 1 calc R U P A 1
H24B H 0.2937 0.4002 0.3868 0.079 Uiso 0.536(6) 1 calc R U P A 1
H24C H 0.1613 0.3660 0.3862 0.079 Uiso 0.536(6) 1 calc R U P A 1
C25A C 0.2850(9) 0.3143(5) 0.35235(14) 0.0526(9) Uiso 0.536(6) 1 d D U P A 1
H25A H 0.2846 0.3166 0.3384 0.079 Uiso 0.536(6) 1 calc R U P A 1
H25B H 0.2356 0.2746 0.3566 0.079 Uiso 0.536(6) 1 calc R U P A 1
H25C H 0.3685 0.3083 0.3569 0.079 Uiso 0.536(6) 1 calc R U P A 1
C23B C 0.0966(8) 0.3794(6) 0.36048(16) 0.0526(9) Uiso 0.464(6) 1 d D U P A 2
H23D H 0.0685 0.3398 0.3682 0.079 Uiso 0.464(6) 1 calc R U P A 2
H23E H 0.0665 0.3743 0.3474 0.079 Uiso 0.464(6) 1 calc R U P A 2
H23F H 0.0659 0.4232 0.3660 0.079 Uiso 0.464(6) 1 calc R U P A 2
C24B C 0.2815(10) 0.3906(6) 0.38093(14) 0.0526(9) Uiso 0.464(6) 1 d D U P A 2
H24D H 0.3703 0.3921 0.3808 0.079 Uiso 0.464(6) 1 calc R U P A 2
H24E H 0.2544 0.3513 0.3889 0.079 Uiso 0.464(6) 1 calc R U P A 2
H24F H 0.2500 0.4345 0.3862 0.079 Uiso 0.464(6) 1 calc R U P A 2
C25B C 0.3221(10) 0.3166(5) 0.35911(17) 0.0526(9) Uiso 0.464(6) 1 d D U P A 2
H25D H 0.4062 0.3332 0.3596 0.079 Uiso 0.464(6) 1 calc R U P A 2
H25E H 0.3082 0.2915 0.3471 0.079 Uiso 0.464(6) 1 calc R U P A 2
H25F H 0.3071 0.2851 0.3699 0.079 Uiso 0.464(6) 1 calc R U P A 2
C26 C 0.1621(3) 0.59408(18) 0.31750(5) 0.0308(7) Uani 1 1 d . . . . .
C27 C 0.0300(3) 0.5785(2) 0.32296(6) 0.0392(9) Uani 1 1 d . . . . .
H27A H 0.0099 0.5303 0.3194 0.059 Uiso 1 1 calc R U . . .
H27B H -0.0239 0.6109 0.3162 0.059 Uiso 1 1 calc R U . . .
H27C H 0.0198 0.5843 0.3368 0.059 Uiso 1 1 calc R U . . .
C28 C 0.1891(4) 0.66952(19) 0.32341(6) 0.0420(9) Uani 1 1 d . . . . .
H28A H 0.1326 0.7012 0.3169 0.063 Uiso 1 1 calc R U . . .
H28B H 0.2725 0.6815 0.3198 0.063 Uiso 1 1 calc R U . . .
H28C H 0.1796 0.6742 0.3372 0.063 Uiso 1 1 calc R U . . .
C29 C 0.1706(3) 0.5877(2) 0.29570(5) 0.0400(9) Uani 1 1 d . . . . .
H29A H 0.1533 0.5393 0.2919 0.060 Uiso 1 1 calc R U . . .
H29B H 0.2525 0.6005 0.2915 0.060 Uiso 1 1 calc R U . . .
H29C H 0.1114 0.6191 0.2898 0.060 Uiso 1 1 calc R U . . .
C30 C 0.6627(3) 0.51537(16) 0.35355(4) 0.0238(6) Uani 1 1 d . . . . .
C31 C 0.7878(3) 0.5120(2) 0.35225(5) 0.0369(8) Uani 1 1 d . . . . .
H31 H 0.8249 0.5068 0.3401 0.044 Uiso 1 1 calc R U . . .
C32 C 0.8595(3) 0.5162(3) 0.36837(6) 0.0436(10) Uani 1 1 d . . . . .
H32 H 0.9453 0.5140 0.3673 0.052 Uiso 1 1 calc R U . . .
C33 C 0.8065(3) 0.5237(2) 0.38609(5) 0.0348(8) Uani 1 1 d . . . . .
H33 H 0.8563 0.5260 0.3971 0.042 Uiso 1 1 calc R U . . .
C34 C 0.6809(3) 0.52778(16) 0.38800(4) 0.0237(6) Uani 1 1 d . . . . .
C35 C 0.6098(3) 0.52363(15) 0.37150(4) 0.0226(6) Uani 1 1 d . . . . .
H35 H 0.5240 0.5265 0.3725 0.027 Uiso 1 1 calc R U . . .
C36 C 0.6350(3) 0.53378(16) 0.40848(4) 0.0224(6) Uani 1 1 d . . . . .
H36 H 0.6689 0.4921 0.4153 0.027 Uiso 1 1 calc R U . . .
C37 C 0.6934(3) 0.59759(16) 0.41805(5) 0.0233(6) Uani 1 1 d . . . . .
C38 C 0.6897(3) 0.66268(16) 0.40910(5) 0.0258(7) Uani 1 1 d . . . . .
H38 H 0.6478 0.6672 0.3973 0.031 Uiso 1 1 calc R U . . .
C39 C 0.7452(3) 0.72086(16) 0.41690(5) 0.0263(6) Uani 1 1 d . . . . .
C40 C 0.8087(3) 0.71140(17) 0.43400(5) 0.0286(7) Uani 1 1 d . . . . .
H40 H 0.8486 0.7508 0.4394 0.034 Uiso 1 1 calc R U . . .
C41 C 0.8169(3) 0.64800(17) 0.44359(5) 0.0276(7) Uani 1 1 d . . . . .
C42 C 0.7531(3) 0.59095(16) 0.43546(4) 0.0240(6) Uani 1 1 d . . . . .
C43 C 0.7405(3) 0.79339(17) 0.40742(5) 0.0308(7) Uani 1 1 d . . . . .
C44 C 0.6593(4) 0.7940(2) 0.38967(6) 0.0447(10) Uani 1 1 d . . . . .
H44A H 0.6588 0.8411 0.3841 0.067 Uiso 1 1 calc R U . . .
H44B H 0.5765 0.7808 0.3933 0.067 Uiso 1 1 calc R U . . .
H44C H 0.6906 0.7606 0.3803 0.067 Uiso 1 1 calc R U . . .
C45 C 0.8681(3) 0.8155(2) 0.40125(6) 0.0397(9) Uani 1 1 d . . . . .
H45A H 0.8645 0.8618 0.3952 0.060 Uiso 1 1 calc R U . . .
H45B H 0.9003 0.7814 0.3921 0.060 Uiso 1 1 calc R U . . .
H45C H 0.9212 0.8175 0.4124 0.060 Uiso 1 1 calc R U . . .
C46 C 0.6903(4) 0.84679(18) 0.42172(6) 0.0395(9) Uani 1 1 d . . . . .
H46A H 0.6871 0.8931 0.4157 0.059 Uiso 1 1 calc R U . . .
H46B H 0.7431 0.8486 0.4329 0.059 Uiso 1 1 calc R U . . .
H46C H 0.6084 0.8328 0.4256 0.059 Uiso 1 1 calc R U . . .
C47 C 0.8910(3) 0.64106(19) 0.46211(5) 0.0342(8) Uani 1 1 d . . . . .
C48 C 0.9801(3) 0.5791(2) 0.46084(6) 0.0384(9) Uani 1 1 d . . . . .
H48A H 0.9349 0.5359 0.4584 0.058 Uiso 1 1 calc R U . . .
H48B H 1.0242 0.5747 0.4729 0.058 Uiso 1 1 calc R U . . .
H48C H 1.0378 0.5874 0.4505 0.058 Uiso 1 1 calc R U . . .
C49 C 0.8048(4) 0.6302(2) 0.47925(5) 0.0427(9) Uani 1 1 d . . . . .
H49A H 0.7557 0.5882 0.4771 0.064 Uiso 1 1 calc R U . . .
H49B H 0.7516 0.6710 0.4805 0.064 Uiso 1 1 calc R U . . .
H49C H 0.8527 0.6245 0.4909 0.064 Uiso 1 1 calc R U . . .
C50 C 0.9659(4) 0.7068(2) 0.46605(6) 0.0436(10) Uani 1 1 d . . . . .
H50A H 1.0119 0.7006 0.4779 0.065 Uiso 1 1 calc R U . . .
H50B H 0.9116 0.7472 0.4673 0.065 Uiso 1 1 calc R U . . .
H50C H 1.0221 0.7149 0.4554 0.065 Uiso 1 1 calc R U . . .
C51 C 0.4520(3) 0.48315(15) 0.42527(4) 0.0234(6) Uani 1 1 d . . . . .
C52 C 0.4989(3) 0.53122(15) 0.41194(4) 0.0214(6) Uani 1 1 d . . . . .
C53 C 0.4194(3) 0.57717(15) 0.40320(4) 0.0228(6) Uani 1 1 d . . . . .
H53 H 0.4504 0.6108 0.3945 0.027 Uiso 1 1 calc R U . . .
C54 C 0.2953(3) 0.57552(16) 0.40678(5) 0.0255(6) Uani 1 1 d . . . . .
C55 C 0.2523(3) 0.52328(17) 0.41889(5) 0.0277(7) Uani 1 1 d . . . . .
H55 H 0.1673 0.5204 0.4210 0.033 Uiso 1 1 calc R U . . .
C56 C 0.3268(3) 0.47503(16) 0.42815(5) 0.0255(6) Uani 1 1 d . . . . .
C57 C 0.2106(3) 0.62895(17) 0.39746(5) 0.0294(7) Uani 1 1 d . . . . .
C58 C 0.2103(6) 0.6193(3) 0.37634(7) 0.0673(15) Uani 1 1 d . . . . .
H58A H 0.1558 0.6537 0.3705 0.101 Uiso 1 1 calc R U . . .
H58B H 0.1821 0.5719 0.3733 0.101 Uiso 1 1 calc R U . . .
H58C H 0.2926 0.6258 0.3714 0.101 Uiso 1 1 calc R U . . .
C59 C 0.2542(6) 0.7027(2) 0.40199(10) 0.086(2) Uani 1 1 d . . . . .
H59A H 0.2542 0.7097 0.4158 0.129 Uiso 1 1 calc R U . . .
H59B H 0.1999 0.7368 0.3960 0.129 Uiso 1 1 calc R U . . .
H59C H 0.3366 0.7090 0.3970 0.129 Uiso 1 1 calc R U . . .
C60 C 0.0809(5) 0.6218(4) 0.40452(11) 0.118(3) Uani 1 1 d . . . . .
H60A H 0.0789 0.6280 0.4184 0.178 Uiso 1 1 calc R U . . .
H60B H 0.0499 0.5753 0.4013 0.178 Uiso 1 1 calc R U . . .
H60C H 0.0302 0.6576 0.3985 0.178 Uiso 1 1 calc R U . . .
C61 C 0.2716(3) 0.41815(18) 0.44101(5) 0.0319(7) Uani 1 1 d . . . . .
C62 C 0.2791(4) 0.4409(3) 0.46192(6) 0.0523(11) Uani 1 1 d . . . . .
H62A H 0.2439 0.4044 0.4700 0.078 Uiso 1 1 calc R U . . .
H62B H 0.2340 0.4846 0.4637 0.078 Uiso 1 1 calc R U . . .
H62C H 0.3642 0.4482 0.4654 0.078 Uiso 1 1 calc R U . . .
C63 C 0.1362(4) 0.4066(2) 0.43626(7) 0.0469(10) Uani 1 1 d . . . . .
H63A H 0.1030 0.3703 0.4446 0.070 Uiso 1 1 calc R U . . .
H63B H 0.1282 0.3919 0.4229 0.070 Uiso 1 1 calc R U . . .
H63C H 0.0916 0.4504 0.4382 0.070 Uiso 1 1 calc R U . . .
C64 C 0.3339(4) 0.34718(19) 0.43773(7) 0.0465(10) Uani 1 1 d . . . . .
H64A H 0.2972 0.3119 0.4461 0.070 Uiso 1 1 calc R U . . .
H64B H 0.4205 0.3513 0.4406 0.070 Uiso 1 1 calc R U . . .
H64C H 0.3235 0.3331 0.4244 0.070 Uiso 1 1 calc R U . . .
O4 O 0.5126(2) 0.66699(14) 0.28019(4) 0.0428(7) Uani 1 1 d D . . . .
C66A C 0.5870(10) 0.6879(6) 0.24995(16) 0.0520(11) Uiso 0.443(5) 1 d D U P B 1
H66A H 0.6704 0.6937 0.2545 0.078 Uiso 0.443(5) 1 calc R U P B 1
H66B H 0.5757 0.7152 0.2382 0.078 Uiso 0.443(5) 1 calc R U P B 1
H66C H 0.5716 0.6383 0.2473 0.078 Uiso 0.443(5) 1 calc R U P B 1
C65A C 0.4992(7) 0.7136(5) 0.26511(12) 0.0378(12) Uiso 0.443(5) 1 d D U P B 1
H65A H 0.5196 0.7624 0.2692 0.045 Uiso 0.443(5) 1 calc R U P B 1
C67A C 0.3680(8) 0.7073(6) 0.26046(16) 0.0520(11) Uiso 0.443(5) 1 d D U P B 1
H67A H 0.3196 0.7237 0.2713 0.078 Uiso 0.443(5) 1 calc R U P B 1
H67B H 0.3483 0.6582 0.2578 0.078 Uiso 0.443(5) 1 calc R U P B 1
H67C H 0.3495 0.7358 0.2492 0.078 Uiso 0.443(5) 1 calc R U P B 1
C66B C 0.5458(8) 0.6878(5) 0.24617(12) 0.0520(11) Uiso 0.557(5) 1 d D U P B 2
H66D H 0.5853 0.6421 0.2447 0.078 Uiso 0.557(5) 1 calc R U P B 2
H66E H 0.6063 0.7229 0.2499 0.078 Uiso 0.557(5) 1 calc R U P B 2
H66F H 0.5085 0.7014 0.2340 0.078 Uiso 0.557(5) 1 calc R U P B 2
C65B C 0.4522(6) 0.6833(4) 0.26092(9) 0.0378(12) Uiso 0.557(5) 1 d D U P B 2
H65B H 0.3932 0.6454 0.2576 0.045 Uiso 0.557(5) 1 calc R U P B 2
C67B C 0.3870(7) 0.7498(4) 0.26397(12) 0.0520(11) Uiso 0.557(5) 1 d D U P B 2
H67D H 0.3182 0.7419 0.2726 0.078 Uiso 0.557(5) 1 calc R U P B 2
H67E H 0.3572 0.7675 0.2517 0.078 Uiso 0.557(5) 1 calc R U P B 2
H67F H 0.4421 0.7842 0.2697 0.078 Uiso 0.557(5) 1 calc R U P B 2
V2 V 0.62916(5) 0.47791(3) 0.45406(2) 0.02683(15) Uani 1 1 d . . . . .
O5 O 0.7535(2) 0.52612(11) 0.44408(3) 0.0268(5) Uani 1 1 d . . . . .
O6 O 0.5335(2) 0.44377(11) 0.43564(3) 0.0258(5) Uani 1 1 d . . . . .
O7 O 0.5509(2) 0.53146(13) 0.46615(4) 0.0379(6) Uani 1 1 d . . . . .
O8 O 0.6826(3) 0.40880(14) 0.46771(4) 0.0399(6) Uani 1 1 d . . . . .
C68 C 0.6829(5) 0.3841(3) 0.48717(6) 0.0605(13) Uani 1 1 d . . . . .
H68 H 0.7138 0.3349 0.4873 0.073 Uiso 1 1 calc R U . . .
C69 C 0.7613(10) 0.4258(4) 0.49815(10) 0.149(4) Uani 1 1 d . . . . .
H69A H 0.8432 0.4240 0.4927 0.223 Uiso 1 1 calc R U . . .
H69B H 0.7631 0.4083 0.5113 0.223 Uiso 1 1 calc R U . . .
H69C H 0.7323 0.4743 0.4981 0.223 Uiso 1 1 calc R U . . .
C70 C 0.5519(6) 0.3842(3) 0.49489(8) 0.0810(18) Uani 1 1 d . . . . .
H70A H 0.5010 0.3543 0.4868 0.121 Uiso 1 1 calc R U . . .
H70B H 0.5201 0.4321 0.4948 0.121 Uiso 1 1 calc R U . . .
H70C H 0.5514 0.3663 0.5080 0.121 Uiso 1 1 calc R U . . .
C71 C 0.4967(6) 0.6971(3) 0.45302(11) 0.098(3) Uani 1 1 d D . . . .
H71A H 0.5183 0.7120 0.4399 0.118 Uiso 1 1 calc R U . . .
H71B H 0.5472 0.6560 0.4563 0.118 Uiso 1 1 calc R U . . .
Cl1 Cl 0.5303(2) 0.76688(10) 0.46929(3) 0.1124(7) Uani 1 1 d D . . . .
Cl2 Cl 0.3486(2) 0.67370(11) 0.45352(3) 0.1084(7) Uani 1 1 d D . . . .
C72 C 0.3053(4) 0.3938(2) 0.29818(7) 0.0574(12) Uani 1 1 d D . . . .
H72A H 0.3161 0.4354 0.2899 0.069 Uiso 1 1 calc R U . . .
H72B H 0.3278 0.4075 0.3113 0.069 Uiso 1 1 calc R U . . .
Cl3 Cl 0.40407(13) 0.32936(7) 0.29059(2) 0.0650(3) Uani 1 1 d D . . . .
Cl4 Cl 0.15222(14) 0.37055(11) 0.29799(3) 0.0952(5) Uani 1 1 d D . . . .

loop_
_atom_site_aniso_label
_atom_site_aniso_U_11
_atom_site_aniso_U_22
_atom_site_aniso_U_33
_atom_site_aniso_U_23
_atom_site_aniso_U_13
_atom_site_aniso_U_12
V1 0.0291(3) 0.0242(3) 0.0222(3) 0.0029(2) 0.0007(2) -0.0013(2)
O1 0.0324(12) 0.0201(11) 0.0240(12) 0.0014(9) 0.0015(9) -0.0002(9)
O2 0.0332(12) 0.0189(10) 0.0234(12) 0.0025(8) 0.0030(9) -0.0014(9)
O3 0.0342(13) 0.0443(15) 0.0320(14) -0.0090(11) -0.0007(10) -0.0015(11)
C1 0.0258(14) 0.0207(14) 0.0225(16) -0.0011(12) -0.0015(12) -0.0031(11)
C2 0.0242(14) 0.0255(15) 0.0231(17) -0.0017(12) -0.0002(12) -0.0025(12)
C3 0.0279(15) 0.0229(15) 0.0306(18) -0.0033(13) 0.0026(13) -0.0006(12)
C4 0.0289(16) 0.0231(15) 0.0297(18) -0.0003(13) 0.0015(13) -0.0010(12)
C5 0.0309(16) 0.0237(16) 0.0259(17) 0.0031(13) 0.0000(12) -0.0025(12)
C6 0.0219(14) 0.0232(15) 0.0259(17) 0.0005(12) -0.0010(11) -0.0027(11)
C7 0.0287(15) 0.0266(16) 0.0231(17) -0.0009(13) 0.0029(12) -0.0007(12)
C8 0.038(2) 0.061(3) 0.0248(19) -0.0021(17) 0.0000(15) 0.0115(18)
C9 0.045(2) 0.037(2) 0.038(2) -0.0027(16) 0.0132(16) -0.0125(16)
C10 0.0398(19) 0.0354(19) 0.031(2) -0.0037(15) 0.0105(14) 0.0021(15)
C11 0.0360(18) 0.0227(16) 0.040(2) 0.0038(14) 0.0048(15) 0.0016(13)
C12 0.044(2) 0.037(2) 0.074(3) 0.012(2) -0.009(2) 0.0049(17)
C13 0.048(2) 0.0225(17) 0.047(2) -0.0032(15) 0.0091(17) 0.0003(15)
C14 0.061(2) 0.0272(18) 0.040(2) 0.0064(16) 0.0082(18) 0.0006(17)
C15 0.0280(15) 0.0204(14) 0.0210(16) 0.0006(12) 0.0011(12) -0.0037(12)
C16 0.0302(15) 0.0185(14) 0.0209(16) -0.0002(11) 0.0031(12) -0.0014(12)
C17 0.0272(15) 0.0213(14) 0.0187(16) -0.0020(11) 0.0000(11) -0.0001(12)
C18 0.0292(15) 0.0178(14) 0.0232(16) -0.0002(11) -0.0006(12) 0.0000(11)
C19 0.0314(16) 0.0219(15) 0.0239(17) 0.0001(12) 0.0036(12) -0.0025(12)
C20 0.0258(15) 0.0276(16) 0.0269(17) -0.0013(13) 0.0021(12) -0.0006(12)
C21 0.0280(15) 0.0244(15) 0.0221(16) -0.0018(12) -0.0006(12) 0.0034(12)
C22 0.0342(18) 0.0274(17) 0.034(2) 0.0075(14) 0.0054(14) -0.0036(13)
C26 0.0288(16) 0.0320(18) 0.0317(19) 0.0037(14) 0.0021(13) 0.0044(13)
C27 0.0320(18) 0.049(2) 0.037(2) 0.0099(17) 0.0035(15) 0.0098(16)
C28 0.046(2) 0.0287(19) 0.051(3) 0.0053(17) -0.0001(18) 0.0126(16)
C29 0.0309(18) 0.058(2) 0.031(2) 0.0094(18) -0.0020(14) 0.0054(17)
C30 0.0252(14) 0.0237(15) 0.0225(16) 0.0002(12) -0.0009(11) -0.0045(12)
C31 0.0290(17) 0.056(2) 0.0258(19) -0.0035(16) 0.0034(13) -0.0062(16)
C32 0.0220(16) 0.078(3) 0.031(2) -0.0054(19) 0.0022(13) -0.0070(17)
C33 0.0268(16) 0.051(2) 0.0269(19) -0.0027(16) -0.0043(13) -0.0060(15)
C34 0.0274(15) 0.0216(15) 0.0220(16) 0.0006(12) 0.0007(12) -0.0031(12)
C35 0.0256(14) 0.0167(13) 0.0255(16) -0.0001(12) 0.0003(11) -0.0018(11)
C36 0.0281(15) 0.0184(14) 0.0208(16) 0.0003(11) -0.0030(11) 0.0004(11)
C37 0.0258(14) 0.0203(14) 0.0237(16) -0.0018(12) -0.0001(12) -0.0034(11)
C38 0.0261(15) 0.0233(15) 0.0281(18) 0.0017(13) -0.0047(12) -0.0017(12)
C39 0.0287(15) 0.0191(15) 0.0311(18) 0.0008(13) -0.0007(13) -0.0024(12)
C40 0.0315(16) 0.0230(15) 0.0315(19) -0.0037(13) -0.0021(13) -0.0024(13)
C41 0.0290(16) 0.0276(16) 0.0261(18) -0.0035(13) -0.0035(13) 0.0006(13)
C42 0.0285(15) 0.0208(14) 0.0228(16) 0.0008(12) 0.0000(12) -0.0005(12)
C43 0.0342(17) 0.0200(15) 0.038(2) 0.0021(14) -0.0054(14) -0.0040(13)
C44 0.055(2) 0.0260(18) 0.053(3) 0.0133(17) -0.0196(19) -0.0071(16)
C45 0.038(2) 0.0306(19) 0.050(2) 0.0040(17) 0.0057(17) -0.0044(15)
C46 0.043(2) 0.0219(17) 0.054(3) 0.0026(16) 0.0041(17) 0.0027(15)
C47 0.0422(19) 0.0300(18) 0.0305(19) -0.0054(15) -0.0079(15) -0.0008(15)
C48 0.040(2) 0.037(2) 0.038(2) -0.0021(16) -0.0161(16) 0.0040(16)
C49 0.053(2) 0.049(2) 0.026(2) -0.0054(17) -0.0080(16) -0.0002(19)
C50 0.049(2) 0.040(2) 0.042(2) -0.0047(17) -0.0218(18) -0.0065(17)
C51 0.0327(16) 0.0158(13) 0.0217(16) -0.0009(11) -0.0009(12) 0.0011(12)
C52 0.0267(14) 0.0182(14) 0.0195(15) -0.0034(11) 0.0011(11) -0.0021(11)
C53 0.0297(15) 0.0174(14) 0.0213(16) -0.0023(11) 0.0006(12) -0.0027(11)
C54 0.0306(16) 0.0195(14) 0.0266(17) -0.0014(12) -0.0001(12) 0.0020(12)
C55 0.0289(15) 0.0226(15) 0.0316(18) -0.0014(13) 0.0040(13) -0.0016(12)
C56 0.0331(16) 0.0184(14) 0.0250(17) -0.0011(12) 0.0031(12) -0.0023(12)
C57 0.0297(16) 0.0253(16) 0.0330(19) 0.0035(14) 0.0008(13) 0.0039(13)
C58 0.099(4) 0.054(3) 0.049(3) -0.005(2) -0.023(3) 0.030(3)
C59 0.113(5) 0.033(2) 0.113(5) -0.020(3) -0.060(4) 0.028(3)
C60 0.050(3) 0.168(7) 0.137(6) 0.113(6) 0.031(3) 0.044(4)
C61 0.0363(18) 0.0254(17) 0.034(2) 0.0076(14) 0.0075(14) -0.0022(13)
C62 0.063(3) 0.058(3) 0.036(2) 0.008(2) 0.0098(19) -0.015(2)
C63 0.039(2) 0.040(2) 0.062(3) 0.016(2) 0.0061(18) -0.0067(17)
C64 0.046(2) 0.0227(18) 0.071(3) 0.0134(18) 0.012(2) -0.0014(16)
O4 0.0418(15) 0.0418(15) 0.0450(17) 0.0202(12) 0.0127(12) 0.0066(12)
V2 0.0365(3) 0.0221(3) 0.0219(3) 0.0017(2) -0.0006(2) 0.0013(2)
O5 0.0350(12) 0.0215(11) 0.0239(12) 0.0021(9) -0.0044(9) 0.0015(9)
O6 0.0318(12) 0.0196(10) 0.0260(12) 0.0028(9) 0.0010(9) 0.0007(9)
O7 0.0477(15) 0.0345(14) 0.0315(14) -0.0056(11) 0.0034(11) 0.0016(11)
O8 0.0514(15) 0.0364(14) 0.0320(15) 0.0096(11) -0.0055(11) 0.0035(12)
C68 0.085(4) 0.062(3) 0.034(2) 0.018(2) -0.014(2) 0.000(3)
C69 0.254(11) 0.122(7) 0.070(5) 0.040(4) -0.090(6) -0.084(7)
C70 0.119(5) 0.071(4) 0.053(3) 0.014(3) 0.023(3) 0.025(4)
C71 0.105(5) 0.058(4) 0.132(6) 0.018(4) 0.066(5) 0.023(3)
Cl1 0.1286(16) 0.0736(11) 0.1351(18) 0.0227(11) -0.0141(13) 0.0233(11)
Cl2 0.1416(17) 0.0971(13) 0.0865(12) 0.0106(10) -0.0384(12) 0.0305(12)
C72 0.077(3) 0.048(3) 0.047(3) -0.010(2) 0.019(2) -0.014(2)
Cl3 0.0805(9) 0.0488(7) 0.0657(8) 0.0025(6) -0.0072(6) 0.0128(6)
Cl4 0.0646(9) 0.1237(15) 0.0973(12) -0.0075(11) -0.0034(8) -0.0172(9)

loop_
_atom_type_symbol
_atom_type_description
_atom_type_scat_dispersion_real
_atom_type_scat_dispersion_imag
_atom_type_scat_source
C C 0.0033 0.0016 'International Tables Vol C Tables 4.2.6.8 and 6.1.1.4'
H H 0.0000 0.0000 'International Tables Vol C Tables 4.2.6.8 and 6.1.1.4'
Cl Cl 0.1484 0.1585 'International Tables Vol C Tables 4.2.6.8 and 6.1.1.4'
O O 0.0106 0.0060 'International Tables Vol C Tables 4.2.6.8 and 6.1.1.4'
V V 0.3005 0.5294 'International Tables Vol C Tables 4.2.6.8 and 6.1.1.4'

loop_
_geom_angle_atom_site_label_1
_geom_angle_atom_site_label_2
_geom_angle_atom_site_label_3
_geom_angle
O3 V1 O4 110.60(15)
O3 V1 O1 107.16(12)
O4 V1 O1 111.09(11)
O3 V1 O2 107.81(12)
O4 V1 O2 109.56(12)
O1 V1 O2 110.54(11)
C1 O1 V1 124.08(19)
C16 O2 V1 127.47(19)
O1 C1 C6 117.7(3)
O1 C1 C2 120.2(3)
C6 C1 C2 122.0(3)
C3 C2 C1 116.0(3)
C3 C2 C7 121.3(3)
C1 C2 C7 122.6(3)
C2 C3 C4 124.0(3)
C2 C3 H3 118.0
C4 C3 H3 118.0
C5 C4 C3 117.6(3)
C5 C4 C11 122.9(3)
C3 C4 C11 119.5(3)
C4 C5 C6 121.8(3)
C4 C5 H5 119.1
C6 C5 H5 119.1
C1 C6 C5 118.4(3)
C1 C6 C15 121.7(3)
C5 C6 C15 119.9(3)
C9 C7 C10 106.7(3)
C9 C7 C8 110.2(3)
C10 C7 C8 106.6(3)
C9 C7 C2 110.0(3)
C10 C7 C2 112.0(3)
C8 C7 C2 111.3(3)
C7 C8 H8A 109.5
C7 C8 H8B 109.5
H8A C8 H8B 109.5
C7 C8 H8C 109.5
H8A C8 H8C 109.5
H8B C8 H8C 109.5
C7 C9 H9A 109.5
C7 C9 H9B 109.5
H9A C9 H9B 109.5
C7 C9 H9C 109.5
H9A C9 H9C 109.5
H9B C9 H9C 109.5
C7 C10 H10A 109.5
C7 C10 H10B 109.5
H10A C10 H10B 109.5
C7 C10 H10C 109.5
H10A C10 H10C 109.5
H10B C10 H10C 109.5
C13 C11 C12 109.2(3)
C13 C11 C14 107.6(3)
C12 C11 C14 109.4(3)
C13 C11 C4 110.5(3)
C12 C11 C4 108.7(3)
C14 C11 C4 111.3(3)
C11 C12 H12A 109.5
C11 C12 H12B 109.5
H12A C12 H12B 109.5
C11 C12 H12C 109.5
H12A C12 H12C 109.5
H12B C12 H12C 109.5
C11 C13 H13A 109.5
C11 C13 H13B 109.5
H13A C13 H13B 109.5
C11 C13 H13C 109.5
H13A C13 H13C 109.5
H13B C13 H13C 109.5
C11 C14 H14A 109.5
C11 C14 H14B 109.5
H14A C14 H14B 109.5
C11 C14 H14C 109.5
H14A C14 H14C 109.5
H14B C14 H14C 109.5
C6 C15 C17 110.6(2)
C6 C15 C30 111.4(3)
C17 C15 C30 115.9(3)
C6 C15 H15 106.1
C17 C15 H15 106.1
C30 C15 H15 106.1
O2 C16 C17 118.0(3)
O2 C16 C21 120.3(3)
C17 C16 C21 121.7(3)
C16 C17 C18 118.8(3)
C16 C17 C15 120.4(3)
C18 C17 C15 120.7(3)
C19 C18 C17 121.9(3)
C19 C18 H18 119.1
C17 C18 H18 119.1
C18 C19 C20 117.5(3)
C18 C19 C22 120.0(3)
C20 C19 C22 122.5(3)
C21 C20 C19 123.5(3)
C21 C20 H20 118.2
C19 C20 H20 118.2
C20 C21 C16 116.4(3)
C20 C21 C26 121.2(3)
C16 C21 C26 122.4(3)
C24A C22 C25A 128.6(6)
C24A C22 C19 112.2(4)
C25A C22 C19 107.9(4)
C23B C22 C19 111.9(5)
C23B C22 C24B 109.6(6)
C19 C22 C24B 107.1(5)
C23B C22 C25B 127.4(7)
C19 C22 C25B 110.1(5)
C24B C22 C25B 86.2(7)
C24A C22 C23A 109.9(5)
C25A C22 C23A 83.1(6)
C19 C22 C23A 111.1(4)
C22 C23A C25A 46.9(4)
C22 C23A H23A 109.5
C25A C23A H23A 78.5
C22 C23A H23B 109.5
C25A C23A H23B 155.3
H23A C23A H23B 109.5
C22 C23A H23C 109.5
C25A C23A H23C 88.5
H23A C23A H23C 109.5
H23B C23A H23C 109.5
C22 C24A H24A 109.5
C22 C24A H24B 109.5
H24A C24A H24B 109.5
C22 C24A H24C 109.5
H24A C24A H24C 109.5
H24B C24A H24C 109.5
C22 C25A C23A 50.0(4)
C22 C25A H25A 109.5
C23A C25A H25A 87.5
C22 C25A H25B 109.5
C23A C25A H25B 76.1
H25A C25A H25B 109.5
C22 C25A H25C 109.5
C23A C25A H25C 158.1
H25A C25A H25C 109.5
H25B C25A H25C 109.5
C22 C23B H23D 109.5
C22 C23B H23E 109.5
H23D C23B H23E 109.5
C22 C23B H23F 109.5
H23D C23B H23F 109.5
H23E C23B H23F 109.5
C22 C24B H24D 109.5
C22 C24B H24E 109.5
H24D C24B H24E 109.5
C22 C24B H24F 109.5
H24D C24B H24F 109.5
H24E C24B H24F 109.5
C22 C25B H25D 109.5
C22 C25B H25E 109.5
H25D C25B H25E 109.5
C22 C25B H25F 109.5
H25D C25B H25F 109.5
H25E C25B H25F 109.5
C28 C26 C27 107.5(3)
C28 C26 C29 109.4(3)
C27 C26 C29 106.9(3)
C28 C26 C21 110.4(3)
C27 C26 C21 111.2(3)
C29 C26 C21 111.3(3)
C26 C27 H27A 109.5
C26 C27 H27B 109.5
H27A C27 H27B 109.5
C26 C27 H27C 109.5
H27A C27 H27C 109.5
H27B C27 H27C 109.5
C26 C28 H28A 109.5
C26 C28 H28B 109.5
H28A C28 H28B 109.5
C26 C28 H28C 109.5
H28A C28 H28C 109.5
H28B C28 H28C 109.5
C26 C29 H29A 109.5
C26 C29 H29B 109.5
H29A C29 H29B 109.5
C26 C29 H29C 109.5
H29A C29 H29C 109.5
H29B C29 H29C 109.5
C31 C30 C35 118.7(3)
C31 C30 C15 116.7(3)
C35 C30 C15 124.3(3)
C32 C31 C30 121.0(3)
C32 C31 H31 119.5
C30 C31 H31 119.5
C33 C32 C31 120.0(3)
C33 C32 H32 120.0
C31 C32 H32 120.0
C32 C33 C34 120.9(3)
C32 C33 H33 119.6
C34 C33 H33 119.6
C33 C34 C35 118.3(3)
C33 C34 C36 115.0(3)
C35 C34 C36 126.6(3)
C30 C35 C34 121.2(3)
C30 C35 H35 119.4
C34 C35 H35 119.4
C52 C36 C34 118.3(3)
C52 C36 C37 111.7(2)
C34 C36 C37 109.4(2)
C52 C36 H36 105.5
C34 C36 H36 105.5
C37 C36 H36 105.5
C42 C37 C38 119.4(3)
C42 C37 C36 120.6(3)
C38 C37 C36 120.0(3)
C39 C38 C37 121.7(3)
C39 C38 H38 119.1
C37 C38 H38 119.1
C38 C39 C40 117.2(3)
C38 C39 C43 122.6(3)
C40 C39 C43 120.2(3)
C41 C40 C39 124.1(3)
C41 C40 H40 118.0
C39 C40 H40 118.0
C40 C41 C42 116.3(3)
C40 C41 C47 121.2(3)
C42 C41 C47 122.5(3)
O5 C42 C37 117.9(3)
O5 C42 C41 120.9(3)
C37 C42 C41 121.2(3)
C45 C43 C44 107.8(3)
C45 C43 C46 109.5(3)
C44 C43 C46 108.3(3)
C45 C43 C39 109.9(3)
C44 C43 C39 112.2(3)
C46 C43 C39 109.2(3)
C43 C44 H44A 109.5
C43 C44 H44B 109.5
H44A C44 H44B 109.5
C43 C44 H44C 109.5
H44A C44 H44C 109.5
H44B C44 H44C 109.5
C43 C45 H45A 109.5
C43 C45 H45B 109.5
H45A C45 H45B 109.5
C43 C45 H45C 109.5
H45A C45 H45C 109.5
H45B C45 H45C 109.5
C43 C46 H46A 109.5
C43 C46 H46B 109.5
H46A C46 H46B 109.5
C43 C46 H46C 109.5
H46A C46 H46C 109.5
H46B C46 H46C 109.5
C50 C47 C41 111.6(3)
C50 C47 C48 107.3(3)
C41 C47 C48 110.9(3)
C50 C47 C49 107.6(3)
C41 C47 C49 109.9(3)
C48 C47 C49 109.5(3)
C47 C48 H48A 109.5
C47 C48 H48B 109.5
H48A C48 H48B 109.5
C47 C48 H48C 109.5
H48A C48 H48C 109.5
H48B C48 H48C 109.5
C47 C49 H49A 109.5
C47 C49 H49B 109.5
H49A C49 H49B 109.5
C47 C49 H49C 109.5
H49A C49 H49C 109.5
H49B C49 H49C 109.5
C47 C50 H50A 109.5
C47 C50 H50B 109.5
H50A C50 H50B 109.5
C47 C50 H50C 109.5
H50A C50 H50C 109.5
H50B C50 H50C 109.5
O6 C51 C56 120.3(3)
O6 C51 C52 117.8(3)
C56 C51 C52 121.9(3)
C53 C52 C51 118.3(3)
C53 C52 C36 122.3(3)
C51 C52 C36 119.3(3)
C52 C53 C54 121.9(3)
C52 C53 H53 119.0
C54 C53 H53 119.0
C53 C54 C55 117.4(3)
C53 C54 C57 120.5(3)
C55 C54 C57 122.0(3)
C54 C55 C56 123.8(3)
C54 C55 H55 118.1
C56 C55 H55 118.1
C55 C56 C51 116.1(3)
C55 C56 C61 120.4(3)
C51 C56 C61 123.5(3)
C58 C57 C60 108.0(5)
C58 C57 C59 108.8(4)
C60 C57 C59 108.2(5)
C58 C57 C54 110.0(3)
C60 C57 C54 112.1(3)
C59 C57 C54 109.6(3)
C57 C58 H58A 109.5
C57 C58 H58B 109.5
H58A C58 H58B 109.5
C57 C58 H58C 109.5
H58A C58 H58C 109.5
H58B C58 H58C 109.5
C57 C59 H59A 109.5
C57 C59 H59B 109.5
H59A C59 H59B 109.5
C57 C59 H59C 109.5
H59A C59 H59C 109.5
H59B C59 H59C 109.5
C57 C60 H60A 109.5
C57 C60 H60B 109.5
H60A C60 H60B 109.5
C57 C60 H60C 109.5
H60A C60 H60C 109.5
H60B C60 H60C 109.5
C62 C61 C64 111.7(4)
C62 C61 C56 109.9(3)
C64 C61 C56 111.1(3)
C62 C61 C63 107.4(3)
C64 C61 C63 105.9(3)
C56 C61 C63 110.9(3)
C61 C62 H62A 109.5
C61 C62 H62B 109.5
H62A C62 H62B 109.5
C61 C62 H62C 109.5
H62A C62 H62C 109.5
H62B C62 H62C 109.5
C61 C63 H63A 109.5
C61 C63 H63B 109.5
H63A C63 H63B 109.5
C61 C63 H63C 109.5
H63A C63 H63C 109.5
H63B C63 H63C 109.5
C61 C64 H64A 109.5
C61 C64 H64B 109.5
H64A C64 H64B 109.5
C61 C64 H64C 109.5
H64A C64 H64C 109.5
H64B C64 H64C 109.5
C65A O4 V1 158.3(4)
C65B O4 V1 126.5(3)
C65A C66A H66A 109.5
C65A C66A H66B 109.5
H66A C66A H66B 109.5
C65A C66A H66C 109.5
H66A C66A H66C 109.5
H66B C66A H66C 109.5
O4 C65A C67A 102.7(7)
O4 C65A C66A 104.9(7)
C67A C65A C66A 116.1(8)
O4 C65A H65A 110.9
C67A C65A H65A 110.9
C66A C65A H65A 110.9
C65A C67A H67A 109.5
C65A C67A H67B 109.5
H67A C67A H67B 109.5
C65A C67A H67C 109.5
H67A C67A H67C 109.5
H67B C67A H67C 109.5
C65B C66B H66D 109.5
C65B C66B H66E 109.5
H66D C66B H66E 109.5
C65B C66B H66F 109.5
H66D C66B H66F 109.5
H66E C66B H66F 109.5
C66B C65B C67B 113.3(7)
C66B C65B O4 109.1(6)
C67B C65B O4 105.0(5)
C66B C65B H65B 109.8
C67B C65B H65B 109.8
O4 C65B H65B 109.8
C65B C67B H67D 109.5
C65B C67B H67E 109.5
H67D C67B H67E 109.5
C65B C67B H67F 109.5
H67D C67B H67F 109.5
H67E C67B H67F 109.5
O7 V2 O8 112.43(14)
O7 V2 O6 107.45(12)
O8 V2 O6 108.71(12)
O7 V2 O5 107.08(12)
O8 V2 O5 110.27(12)
O6 V2 O5 110.88(10)
C42 O5 V2 129.0(2)
C51 O6 V2 124.44(19)
C68 O8 V2 140.5(3)
C69 C68 O8 109.5(5)
C69 C68 C70 112.5(7)
O8 C68 C70 109.2(4)
C69 C68 H68 108.5
O8 C68 H68 108.5
C70 C68 H68 108.5
C68 C69 H69A 109.5
C68 C69 H69B 109.5
H69A C69 H69B 109.5
C68 C69 H69C 109.5
H69A C69 H69C 109.5
H69B C69 H69C 109.5
C68 C70 H70A 109.5
C68 C70 H70B 109.5
H70A C70 H70B 109.5
C68 C70 H70C 109.5
H70A C70 H70C 109.5
H70B C70 H70C 109.5
Cl2 C71 Cl1 112.5(3)
Cl2 C71 H71A 109.1
Cl1 C71 H71A 109.1
Cl2 C71 H71B 109.1
Cl1 C71 H71B 109.1
H71A C71 H71B 107.8
Cl3 C72 Cl4 115.2(3)
Cl3 C72 H72A 108.5
Cl4 C72 H72A 108.5
Cl3 C72 H72B 108.5
Cl4 C72 H72B 108.5
H72A C72 H72B 107.5

loop_
_geom_bond_atom_site_label_1
_geom_bond_atom_site_label_2
_geom_bond_distance
V1 O3 1.581(3)
V1 O4 1.733(3)
V1 O1 1.790(2)
V1 O2 1.790(2)
O1 C1 1.390(4)
O2 C16 1.378(4)
C1 C6 1.395(4)
C1 C2 1.416(4)
C2 C3 1.388(4)
C2 C7 1.537(4)
C3 C4 1.399(5)
C3 H3 0.9500
C4 C5 1.380(5)
C4 C11 1.538(5)
C5 C6 1.402(4)
C5 H5 0.9500
C6 C15 1.523(4)
C7 C9 1.529(5)
C7 C10 1.531(5)
C7 C8 1.533(5)
C8 H8A 0.9800
C8 H8B 0.9800
C8 H8C 0.9800
C9 H9A 0.9800
C9 H9B 0.9800
C9 H9C 0.9800
C10 H10A 0.9800
C10 H10B 0.9800
C10 H10C 0.9800
C11 C13 1.528(5)
C11 C12 1.529(5)
C11 C14 1.537(5)
C12 H12A 0.9800
C12 H12B 0.9800
C12 H12C 0.9800
C13 H13A 0.9800
C13 H13B 0.9800
C13 H13C 0.9800
C14 H14A 0.9800
C14 H14B 0.9800
C14 H14C 0.9800
C15 C17 1.524(4)
C15 C30 1.533(4)
C15 H15 1.0000
C16 C17 1.391(4)
C16 C21 1.411(4)
C17 C18 1.394(4)
C18 C19 1.380(4)
C18 H18 0.9500
C19 C20 1.398(4)
C19 C22 1.534(4)
C20 C21 1.392(4)
C20 H20 0.9500
C21 C26 1.540(4)
C22 C24A 1.452(9)
C22 C25A 1.499(9)
C22 C23B 1.513(9)
C22 C24B 1.548(10)
C22 C25B 1.568(10)
C22 C23A 1.574(9)
C23A H23A 0.9800
C23A H23B 0.9800
C23A H23C 0.9800
C24A H24A 0.9800
C24A H24B 0.9800
C24A H24C 0.9800
C25A H25A 0.9800
C25A H25B 0.9800
C25A H25C 0.9800
C23B H23D 0.9800
C23B H23E 0.9800
C23B H23F 0.9800
C24B H24D 0.9800
C24B H24E 0.9800
C24B H24F 0.9800
C25B H25D 0.9800
C25B H25E 0.9800
C25B H25F 0.9800
C26 C28 1.529(5)
C26 C27 1.535(5)
C26 C29 1.536(5)
C27 H27A 0.9800
C27 H27B 0.9800
C27 H27C 0.9800
C28 H28A 0.9800
C28 H28B 0.9800
C28 H28C 0.9800
C29 H29A 0.9800
C29 H29B 0.9800
C29 H29C 0.9800
C30 C31 1.384(5)
C30 C35 1.396(4)
C31 C32 1.381(5)
C31 H31 0.9500
C32 C33 1.381(5)
C32 H32 0.9500
C33 C34 1.394(4)
C33 H33 0.9500
C34 C35 1.399(4)
C34 C36 1.527(4)
C35 H35 0.9500
C36 C52 1.521(4)
C36 C37 1.533(4)
C36 H36 1.0000
C37 C42 1.392(4)
C37 C38 1.394(4)
C38 C39 1.382(4)
C38 H38 0.9500
C39 C40 1.400(5)
C39 C43 1.538(4)
C40 C41 1.388(5)
C40 H40 0.9500
C41 C42 1.417(4)
C41 C47 1.539(5)
C42 O5 1.378(4)
C43 C45 1.532(5)
C43 C44 1.533(5)
C43 C46 1.534(5)
C44 H44A 0.9800
C44 H44B 0.9800
C44 H44C 0.9800
C45 H45A 0.9800
C45 H45B 0.9800
C45 H45C 0.9800
C46 H46A 0.9800
C46 H46B 0.9800
C46 H46C 0.9800
C47 C50 1.528(5)
C47 C48 1.540(5)
C47 C49 1.546(6)
C48 H48A 0.9800
C48 H48B 0.9800
C48 H48C 0.9800
C49 H49A 0.9800
C49 H49B 0.9800
C49 H49C 0.9800
C50 H50A 0.9800
C50 H50B 0.9800
C50 H50C 0.9800
C51 O6 1.379(4)
C51 C56 1.404(4)
C51 C52 1.409(4)
C52 C53 1.384(4)
C53 C54 1.392(4)
C53 H53 0.9500
C54 C55 1.394(4)
C54 C57 1.530(4)
C55 C56 1.395(5)
C55 H55 0.9500
C56 C61 1.537(4)
C57 C58 1.492(6)
C57 C60 1.520(6)
C57 C59 1.521(6)
C58 H58A 0.9800
C58 H58B 0.9800
C58 H58C 0.9800
C59 H59A 0.9800
C59 H59B 0.9800
C59 H59C 0.9800
C60 H60A 0.9800
C60 H60B 0.9800
C60 H60C 0.9800
C61 C62 1.531(6)
C61 C64 1.537(5)
C61 C63 1.546(5)
C62 H62A 0.9800
C62 H62B 0.9800
C62 H62C 0.9800
C63 H63A 0.9800
C63 H63B 0.9800
C63 H63C 0.9800
C64 H64A 0.9800
C64 H64B 0.9800
C64 H64C 0.9800
O4 C65A 1.390(8)
O4 C65B 1.538(7)
C66A C65A 1.519(11)
C66A H66A 0.9800
C66A H66B 0.9800
C66A H66C 0.9800
C65A C67A 1.488(10)
C65A H65A 1.0000
C67A H67A 0.9800
C67A H67B 0.9800
C67A H67C 0.9800
C66B C65B 1.464(9)
C66B H66D 0.9800
C66B H66E 0.9800
C66B H66F 0.9800
C65B C67B 1.476(9)
C65B H65B 1.0000
C67B H67D 0.9800
C67B H67E 0.9800
C67B H67F 0.9800
V2 O7 1.584(3)
V2 O8 1.734(3)
V2 O6 1.790(2)
V2 O5 1.793(2)
O8 C68 1.444(5)
C68 C69 1.406(8)
C68 C70 1.542(8)
C68 H68 1.0000
C69 H69A 0.9800
C69 H69B 0.9800
C69 H69C 0.9800
C70 H70A 0.9800
C70 H70B 0.9800
C70 H70C 0.9800
C71 Cl2 1.694(6)
C71 Cl1 1.793(7)
C71 H71A 0.9900
C71 H71B 0.9900
C72 Cl3 1.728(5)
C72 Cl4 1.745(5)
C72 H72A 0.9900
C72 H72B 0.9900

loop_
_geom_torsion_atom_site_label_1
_geom_torsion_atom_site_label_2
_geom_torsion_atom_site_label_3
_geom_torsion_atom_site_label_4
_geom_torsion
O3 V1 O1 C1 -43.0(3)
O4 V1 O1 C1 -163.9(2)
O2 V1 O1 C1 74.2(2)
O3 V1 O2 C16 42.3(3)
O4 V1 O2 C16 162.7(2)
O1 V1 O2 C16 -74.5(3)
V1 O1 C1 C6 -70.1(3)
V1 O1 C1 C2 112.2(3)
O1 C1 C2 C3 -178.3(3)
C6 C1 C2 C3 4.1(4)
O1 C1 C2 C7 4.1(4)
C6 C1 C2 C7 -173.5(3)
C1 C2 C3 C4 0.2(5)
C7 C2 C3 C4 177.8(3)
C2 C3 C4 C5 -3.3(5)
C2 C3 C4 C11 179.3(3)
C3 C4 C5 C6 2.3(5)
C11 C4 C5 C6 179.5(3)
O1 C1 C6 C5 177.3(3)
C2 C1 C6 C5 -5.1(4)
O1 C1 C6 C15 -4.2(4)
C2 C1 C6 C15 173.4(3)
C4 C5 C6 C1 1.7(5)
C4 C5 C6 C15 -176.8(3)
C3 C2 C7 C9 -121.2(3)
C1 C2 C7 C9 56.3(4)
C3 C2 C7 C10 -2.7(4)
C1 C2 C7 C10 174.7(3)
C3 C2 C7 C8 116.5(4)
C1 C2 C7 C8 -66.1(4)
C5 C4 C11 C13 134.6(3)
C3 C4 C11 C13 -48.2(4)
C5 C4 C11 C12 -105.6(4)
C3 C4 C11 C12 71.7(4)
C5 C4 C11 C14 15.0(5)
C3 C4 C11 C14 -167.8(3)
C1 C6 C15 C17 103.1(3)
C5 C6 C15 C17 -78.4(4)
C1 C6 C15 C30 -126.5(3)
C5 C6 C15 C30 52.0(4)
V1 O2 C16 C17 71.6(4)
V1 O2 C16 C21 -108.9(3)
O2 C16 C17 C18 -176.5(3)
C21 C16 C17 C18 4.1(5)
O2 C16 C17 C15 0.2(4)
C21 C16 C17 C15 -179.3(3)
C6 C15 C17 C16 -97.3(3)
C30 C15 C17 C16 134.7(3)
C6 C15 C17 C18 79.3(4)
C30 C15 C17 C18 -48.7(4)
C16 C17 C18 C19 -1.2(5)
C15 C17 C18 C19 -177.8(3)
C17 C18 C19 C20 -1.9(5)
C17 C18 C19 C22 178.9(3)
C18 C19 C20 C21 2.3(5)
C22 C19 C20 C21 -178.4(3)
C19 C20 C21 C16 0.4(5)
C19 C20 C21 C26 -178.4(3)
O2 C16 C21 C20 176.9(3)
C17 C16 C21 C20 -3.6(5)
O2 C16 C21 C26 -4.3(5)
C17 C16 C21 C26 175.1(3)
C18 C19 C22 C24A 87.7(6)
C20 C19 C22 C24A -91.5(6)
C18 C19 C22 C25A -59.5(5)
C20 C19 C22 C25A 121.3(5)
C18 C19 C22 C23B 177.6(5)
C20 C19 C22 C23B -1.6(6)
C18 C19 C22 C24B 57.5(6)
C20 C19 C22 C24B -121.7(5)
C18 C19 C22 C25B -34.7(6)
C20 C19 C22 C25B 146.1(5)
C18 C19 C22 C23A -148.9(5)
C20 C19 C22 C23A 31.9(6)
C24A C22 C23A C25A -128.7(6)
C23B C22 C23A C25A -155.7(11)
C19 C22 C23A C25A 106.6(5)
C24B C22 C23A C25A -109.5(8)
C25B C22 C23A C25A -11.6(7)
C24A C22 C25A C23A 110.1(7)
C23B C22 C25A C23A 13.2(6)
C19 C22 C25A C23A -110.0(5)
C24B C22 C25A C23A 134.1(6)
C25B C22 C25A C23A 150.6(17)
C20 C21 C26 C28 123.4(3)
C16 C21 C26 C28 -55.3(4)
C20 C21 C26 C27 4.2(5)
C16 C21 C26 C27 -174.5(3)
C20 C21 C26 C29 -114.9(4)
C16 C21 C26 C29 66.4(4)
C6 C15 C30 C31 42.0(4)
C17 C15 C30 C31 169.5(3)
C6 C15 C30 C35 -143.9(3)
C17 C15 C30 C35 -16.3(4)
C35 C30 C31 C32 0.5(6)
C15 C30 C31 C32 175.0(4)
C30 C31 C32 C33 0.2(7)
C31 C32 C33 C34 -0.6(7)
C32 C33 C34 C35 0.5(6)
C32 C33 C34 C36 178.3(4)
C31 C30 C35 C34 -0.7(5)
C15 C30 C35 C34 -174.7(3)
C33 C34 C35 C30 0.2(5)
C36 C34 C35 C30 -177.3(3)
C33 C34 C36 C52 -174.0(3)
C35 C34 C36 C52 3.6(5)
C33 C34 C36 C37 56.5(4)
C35 C34 C36 C37 -125.9(3)
C52 C36 C37 C42 99.7(3)
C34 C36 C37 C42 -127.3(3)
C52 C36 C37 C38 -81.9(4)
C34 C36 C37 C38 51.1(4)
C42 C37 C38 C39 1.0(5)
C36 C37 C38 C39 -177.5(3)
C37 C38 C39 C40 1.7(5)
C37 C38 C39 C43 -179.0(3)
C38 C39 C40 C41 -1.2(5)
C43 C39 C40 C41 179.5(3)
C39 C40 C41 C42 -1.9(5)
C39 C40 C41 C47 178.5(3)
C38 C37 C42 O5 179.0(3)
C36 C37 C42 O5 -2.6(4)
C38 C37 C42 C41 -4.3(5)
C36 C37 C42 C41 174.1(3)
C40 C41 C42 O5 -178.7(3)
C47 C41 C42 O5 0.9(5)
C40 C41 C42 C37 4.7(5)
C47 C41 C42 C37 -175.7(3)
C38 C39 C43 C45 -115.0(4)
C40 C39 C43 C45 64.3(4)
C38 C39 C43 C44 4.9(5)
C40 C39 C43 C44 -175.9(3)
C38 C39 C43 C46 125.0(4)
C40 C39 C43 C46 -55.8(4)
C40 C41 C47 C50 -9.1(5)
C42 C41 C47 C50 171.3(3)
C40 C41 C47 C48 -128.7(4)
C42 C41 C47 C48 51.7(5)
C40 C41 C47 C49 110.2(4)
C42 C41 C47 C49 -69.4(4)
O6 C51 C52 C53 -172.0(3)
C56 C51 C52 C53 7.8(5)
O6 C51 C52 C36 4.6(4)
C56 C51 C52 C36 -175.6(3)
C34 C36 C52 C53 -56.3(4)
C37 C36 C52 C53 72.0(4)
C34 C36 C52 C51 127.2(3)
C37 C36 C52 C51 -104.4(3)
C51 C52 C53 C54 -2.0(4)
C36 C52 C53 C54 -178.5(3)
C52 C53 C54 C55 -3.1(5)
C52 C53 C54 C57 177.6(3)
C53 C54 C55 C56 2.8(5)
C57 C54 C55 C56 -177.9(3)
C54 C55 C56 C51 2.5(5)
C54 C55 C56 C61 -178.9(3)
O6 C51 C56 C55 171.9(3)
C52 C51 C56 C55 -7.9(5)
O6 C51 C56 C61 -6.7(5)
C52 C51 C56 C61 173.6(3)
C53 C54 C57 C58 64.6(5)
C55 C54 C57 C58 -114.7(4)
C53 C54 C57 C60 -175.2(5)
C55 C54 C57 C60 5.5(6)
C53 C54 C57 C59 -55.1(5)
C55 C54 C57 C59 125.6(4)
C55 C56 C61 C62 -98.3(4)
C51 C56 C61 C62 80.2(4)
C55 C56 C61 C64 137.6(3)
C51 C56 C61 C64 -43.9(5)
C55 C56 C61 C63 20.2(5)
C51 C56 C61 C63 -161.3(3)
O3 V1 O4 C65A -8.1(10)
O1 V1 O4 C65A 110.7(10)
O2 V1 O4 C65A -126.8(10)
O3 V1 O4 C65B 3.5(4)
O1 V1 O4 C65B 122.4(3)
O2 V1 O4 C65B -115.2(4)
C65B O4 C65A C67A 38.0(7)
V1 O4 C65A C67A 55.6(13)
C65B O4 C65A C66A -83.8(10)
V1 O4 C65A C66A -66.2(12)
C65A O4 C65B C66B 63.8(9)
V1 O4 C65B C66B -108.2(6)
C65A O4 C65B C67B -57.9(8)
V1 O4 C65B C67B 130.1(5)
C37 C42 O5 V2 -67.1(4)
C41 C42 O5 V2 116.2(3)
O7 V2 O5 C42 -44.2(3)
O8 V2 O5 C42 -166.8(2)
O6 V2 O5 C42 72.7(3)
C56 C51 O6 V2 -108.9(3)
C52 C51 O6 V2 70.9(3)
O7 V2 O6 C51 40.9(3)
O8 V2 O6 C51 162.8(2)
O5 V2 O6 C51 -75.8(2)
O7 V2 O8 C68 -2.8(5)
O6 V2 O8 C68 -121.6(4)
O5 V2 O8 C68 116.6(4)
V2 O8 C68 C69 -72.8(8)
V2 O8 C68 C70 50.8(7)
